data_1541105
loop_
_publ_author_name
'Pechar, F.'
'Fuess, H.'
'Joswig, W.'

_publ_section_title
;
 Refinement of the crystal structure of kaersutite (Vlci Hora Bohemia)
 from neutron diffraction
;
_journal_name_full
;
Neues Jahrbuch fuer Mineralogie. Monatshefte (Band=Jahr) (1950-)
;
_journal_page_first 137
_journal_page_last 143
_journal_volume 1989
_journal_year 1989
_chemical_formula_sum 'Al2.46 Ca2.04 Fe1.07 H2 K0.41 Mg3.01 Mn0.02 Na0.53 O24 Si5.88 Ti0.52'
_chemical_name_systematic
;
(Na0.53 K0.41) (Ca2.04 (Mg3.01 Fe1.07 Mn0.02 Ti0.52 Al0.34)) ((Si5.88 Al2.12) 
O22) (O H)2
;
_space_group_IT_number 12
_symmetry_space_group_name_Hall '-C 2y'
_symmetry_space_group_name_H-M 'C 1 2/m 1'
_cell_angle_alpha 90
_cell_angle_beta 105.4
_cell_angle_gamma 90
_cell_formula_units_Z 2
_cell_length_a 9.8903
_cell_length_b 19.05959
_cell_length_c 5.3152
_cell_volume 965.968
_citation_journal_id_ASTM NJMMAW
_cod_data_source_file Pechar_NJMMAW_1989_1878.cif
_cod_data_source_block H2Al2.46Ca2.04Fe1.07K0.41Mg3.01Mn0.02Na0.53O24Si5.88Ti0.52
_cod_original_cell_volume 965.9677
_cod_original_formula_sum
;
H2 Al2.46 Ca2.04 Fe1.07 K0.41 Mg3.01 Mn0.02 Na0.53 O24 Si5.88 Ti0.52
;
_cod_database_code 1541105

loop_
_symmetry_equiv_pos_as_xyz
x,y,z
-x,y,-z
-x,-y,-z
x,-y,z
x+1/2,y+1/2,z
-x+1/2,y+1/2,-z
-x+1/2,-y+1/2,-z
x+1/2,-y+1/2,z

loop_
_atom_site_label
_atom_site_type_symbol
_atom_site_fract_x
_atom_site_fract_y
_atom_site_fract_z
_atom_site_occupancy
_atom_site_U_iso_or_equiv
O1 O-2 0.107 0.0872 0.2189 1 0.0
K1 K+1 0.027 0.5 0.064 0.205 0.0
Mg2 Mg+2 0 0.1768 0 0.65 0.0
Ca1 Ca+2 0 0.0897 0.5 0.03 0.0
H1 H+1 0.205 0 0.766 1 0.0
O6 O-2 0.3459 0.1176 0.608 1 0.0
O3 O-2 0.1074 0 0.7141 1 0.0
Fe1 Fe+2 0 0.0897 0.5 0.32 0.0
O4 O-2 0.3653 0.2505 0.7884 1 0.0
Ti1 Ti+3 0 0.0897 0.5 0.26 0.0
O7 O-2 0.3406 0 0.2836 1 0.0
Na1 Na+1 0.027 0.5 0.064 0.265 0.0
Fe3 Fe+2 0 0 0 0.07 0.0
Al1 Al+3 0.2817 0.0852 0.3051 0.43 0.0
Mg3 Mg+2 0 0 0 0.93 0.0
Al2 Al+3 0.2898 0.1728 0.8116 0.1 0.0
O5 O-2 0.3501 0.1394 0.1096 1 0.0
Mg1 Mg+2 0 0.0897 0.5 0.39 0.0
Si2 Si+4 0.2898 0.1728 0.8116 0.9 0.0
Mn1 Mn+2 0 0.279 0.5 0.01 0.0
Si1 Si+4 0.2817 0.0852 0.3051 0.57 0.0
Ca2 Ca+2 0 0.279 0.5 0.99 0.0
Fe2 Fe+2 0 0.1768 0 0.18 0.0
Al3 Al+3 0 0.1768 0 0.17 0.0
O2 O-2 0.1187 0.1722 0.7292 1 0.0
